data_4081566
loop_
_publ_author_name
'Abdulmalic, Mohammad A.'
'Aliabadi, Azar'
'Petr, Andreas Kurt'
'Krupskaya, Yulia'
'Kataev, Vladislav'
'B\"uchner, Bernd'
'Hahn, Torsten'
'Kortus, Jens'
'Y\'eche, Nicolas'
'Klauss, Hans-Henning'
'R\"uffer, Tobias'

_publ_section_title
;
 Redox-Active Ferrocene as a Tuning Functionality for Magnetic
 Superexchange Interactions of Bis(oxamato) Type Complexes
;
_journal_issue 20
_journal_name_full Organometallics
_journal_page_first 5988
_journal_paper_doi 10.1021/om4005115
_journal_volume 32
_journal_year 2013
_chemical_formula_moiety 'C68 H114 Cu6 Fe2 N20 O18, 2(N O3), C2 H3 N'
_chemical_formula_sum 'C70 H117 Cu6 Fe2 N23 O24'
_chemical_formula_weight 2157.81
_chemical_name_systematic
;
 ?
;
_space_group_IT_number 148
_symmetry_cell_setting hexagonal
_symmetry_space_group_name_Hall '-R 3'
_symmetry_space_group_name_H-M 'R -3 :H'
_atom_sites_solution_hydrogens geom
_atom_sites_solution_primary direct
_atom_sites_solution_secondary difmap
_audit_creation_method SHELXL-97
_cell_angle_alpha 90.00
_cell_angle_beta 90.00
_cell_angle_gamma 120.00
_cell_formula_units_Z 9
_cell_length_a 26.3433(6)
_cell_length_b 26.3433(6)
_cell_length_c 35.7749(8)
_cell_measurement_reflns_used 17726
_cell_measurement_temperature 110
_cell_measurement_theta_max 24.9985
_cell_measurement_theta_min 2.9777
_cell_volume 21500.5(8)
_computing_cell_refinement
;
CrysAlisPro, Oxford Diffraction Ltd.,
Version 1.171.33.64 (release 22-03-2010 CrysAlis171 .NET)
(compiled Mar 22 2010,13:57:49)
;
_computing_data_collection
;
CrysAlisPro, Oxford Diffraction Ltd.,
Version 1.171.33.64 (release 22-03-2010 CrysAlis171 .NET)
(compiled Mar 22 2010,13:57:49)
;
_computing_data_reduction
;
CrysAlisPro, Oxford Diffraction Ltd.,
Version 1.171.33.64 (release 22-03-2010 CrysAlis171 .NET)
(compiled Mar 22 2010,13:57:49)
;
_computing_structure_refinement 'SHELXL-97 (Sheldrick, 1997)'
_computing_structure_solution 'SHELXS-97 (Sheldrick, 1997)'
_diffrn_ambient_temperature 110
_diffrn_measured_fraction_theta_full 0.995
_diffrn_measured_fraction_theta_max 0.995
_diffrn_measurement_device_type 'oxford gemini s'
_diffrn_measurement_method '\w scans'
_diffrn_radiation_monochromator graphite
_diffrn_radiation_source 'fine-focus sealed tube'
_diffrn_radiation_type MoK\a
_diffrn_radiation_wavelength 0.71073
_diffrn_reflns_av_R_equivalents 0.0515
_diffrn_reflns_av_sigmaI/netI 0.0376
_diffrn_reflns_limit_h_max 30
_diffrn_reflns_limit_h_min -28
_diffrn_reflns_limit_k_max 23
_diffrn_reflns_limit_k_min -31
_diffrn_reflns_limit_l_max 35
_diffrn_reflns_limit_l_min -42
_diffrn_reflns_number 37806
_diffrn_reflns_theta_full 24.99
_diffrn_reflns_theta_max 24.99
_diffrn_reflns_theta_min 2.98
_diffrn_standards_decay_% 0
_diffrn_standards_interval_count 50
_diffrn_standards_interval_time 10
_diffrn_standards_number 2
_exptl_absorpt_coefficient_mu 1.681
_exptl_absorpt_correction_T_max 1.00000
_exptl_absorpt_correction_T_min 0.64490
_exptl_absorpt_correction_type multi-scan
_exptl_absorpt_process_details
;
CrysAlisPro, Oxford Diffraction Ltd.,
Version 1.171.33.64 (release 22-03-2010 CrysAlis171 .NET)
(compiled Mar 22 2010,13:57:49)
Empirical absorption correction using spherical harmonics,
 implemented in SCALE3 ABSPACK scaling algorithm.
;
_exptl_crystal_colour blue
_exptl_crystal_density_diffrn 1.500
_exptl_crystal_density_method 'not measured'
_exptl_crystal_description needle
_exptl_crystal_F_000 10044
_exptl_crystal_size_max 0.20
_exptl_crystal_size_mid 0.08
_exptl_crystal_size_min 0.08
_refine_diff_density_max 1.393
_refine_diff_density_min -0.585
_refine_diff_density_rms 0.137
_refine_ls_extinction_method none
_refine_ls_goodness_of_fit_ref 1.002
_refine_ls_hydrogen_treatment constr
_refine_ls_matrix_type full
_refine_ls_number_parameters 686
_refine_ls_number_reflns 8377
_refine_ls_number_restraints 521
_refine_ls_restrained_S_all 1.019
_refine_ls_R_factor_all 0.0874
_refine_ls_R_factor_gt 0.0701
_refine_ls_shift/su_max 0.042
_refine_ls_shift/su_mean 0.009
_refine_ls_structure_factor_coef Fsqd
_refine_ls_weighting_details 'calc w=1/[\s^2^(Fo^2^)+(0.1680P)^2^+0.0000P] where P=(Fo^2^+2Fc^2^)/3'
_refine_ls_weighting_scheme calc
_refine_ls_wR_factor_gt 0.2081
_refine_ls_wR_factor_ref 0.2172
_reflns_number_gt 6043
_reflns_number_total 8377
_reflns_threshold_expression >2sigma(I)
_cod_data_source_file om4005115_si_004.cif
_cod_data_source_block abdul128_=_7
_cod_original_sg_symbol_H-M 'R -3'
_cod_database_code 4081566

loop_
_symmetry_equiv_pos_as_xyz
'x, y, z'
'-y, x-y, z'
'-x+y, -x, z'
'x+2/3, y+1/3, z+1/3'
'-y+2/3, x-y+1/3, z+1/3'
'-x+y+2/3, -x+1/3, z+1/3'
'x+1/3, y+2/3, z+2/3'
'-y+1/3, x-y+2/3, z+2/3'
'-x+y+1/3, -x+2/3, z+2/3'
'-x, -y, -z'
'y, -x+y, -z'
'x-y, x, -z'
'-x+2/3, -y+1/3, -z+1/3'
'y+2/3, -x+y+1/3, -z+1/3'
'x-y+2/3, x+1/3, -z+1/3'
'-x+1/3, -y+2/3, -z+2/3'
'y+1/3, -x+y+2/3, -z+2/3'
'x-y+1/3, x+2/3, -z+2/3'

loop_
_atom_site_label
_atom_site_type_symbol
_atom_site_fract_x
_atom_site_fract_y
_atom_site_fract_z
_atom_site_U_iso_or_equiv
_atom_site_adp_type
_atom_site_occupancy
_atom_site_symmetry_multiplicity
_atom_site_calc_flag
_atom_site_refinement_flags
_atom_site_disorder_assembly
_atom_site_disorder_group
C15 C 0.1150(6) 0.2661(5) 0.0350(3) 0.137(4) Uani 1 1 d . A .
H15A H 0.1486 0.3038 0.0399 0.206 Uiso 1 1 calc R . .
H15B H 0.1274 0.2381 0.0303 0.206 Uiso 1 1 calc R . .
H15C H 0.0892 0.2538 0.0562 0.206 Uiso 1 1 calc R . .
C16 C 0.0603(5) 0.3098(7) 0.0149(4) 0.155(5) Uani 1 1 d . A .
H16A H 0.0923 0.3480 0.0209 0.233 Uiso 1 1 calc R . .
H16B H 0.0358 0.2933 0.0365 0.233 Uiso 1 1 calc R . .
H16C H 0.0377 0.3130 -0.0050 0.233 Uiso 1 1 calc R . .
C17 C 0.0467(17) 0.2119(11) -0.0214(7) 0.144(12) Uani 0.235(14) 1 d PDU A 1
H17A H 0.0548 0.1825 -0.0113 0.173 Uiso 0.235(14) 1 calc PR A 1
H17B H 0.0058 0.1986 -0.0160 0.173 Uiso 0.235(14) 1 calc PR A 1
C18 C 0.0519(15) 0.2103(17) -0.0631(8) 0.170(6) Uani 0.235(14) 1 d PDU A 1
H18A H 0.0450 0.1715 -0.0693 0.204 Uiso 0.235(14) 1 calc PR A 1
H18B H 0.0195 0.2131 -0.0736 0.204 Uiso 0.235(14) 1 calc PR A 1
C19 C 0.1444(12) 0.2303(16) -0.0977(10) 0.085(13) Uani 0.235(14) 1 d PDU A 1
H19A H 0.1739 0.2591 -0.1138 0.127 Uiso 0.235(14) 1 calc PR A 1
H19B H 0.1217 0.1945 -0.1113 0.127 Uiso 0.235(14) 1 calc PR A 1
H19C H 0.1629 0.2233 -0.0768 0.127 Uiso 0.235(14) 1 calc PR A 1
C20 C 0.081(2) 0.2671(14) -0.1174(10) 0.19(2) Uani 0.235(14) 1 d PDU A 1
H20A H 0.0899 0.2528 -0.1399 0.225 Uiso 0.235(14) 1 calc PR A 1
H20B H 0.0385 0.2488 -0.1153 0.225 Uiso 0.235(14) 1 calc PR A 1
C21 C 0.1072(19) 0.3310(14) -0.1192(12) 0.177(18) Uani 0.235(14) 1 d PDU A 1
H21A H 0.0777 0.3423 -0.1155 0.212 Uiso 0.235(14) 1 calc PR A 1
H21B H 0.1260 0.3457 -0.1432 0.212 Uiso 0.235(14) 1 calc PR A 1
N4 N 0.1049(9) 0.2524(10) -0.0839(6) 0.060(7) Uiso 0.235(14) 1 d PD A 1
C17' C 0.0339(9) 0.2086(8) -0.0029(5) 0.192(9) Uani 0.765(14) 1 d PDU A 2
H17C H 0.0440 0.1793 0.0045 0.231 Uiso 0.765(14) 1 calc PR A 2
H17D H -0.0008 0.2021 0.0106 0.231 Uiso 0.765(14) 1 calc PR A 2
C18' C 0.0261(6) 0.2092(8) -0.0443(5) 0.170(6) Uani 0.765(14) 1 d PDU A 2
H18C H 0.0007 0.1692 -0.0527 0.204 Uiso 0.765(14) 1 calc PR A 2
H18D H 0.0063 0.2311 -0.0497 0.204 Uiso 0.765(14) 1 calc PR A 2
C19' C 0.1058(7) 0.1962(5) -0.0701(4) 0.125(5) Uani 0.765(14) 1 d PDU A 2
H19D H 0.1390 0.2153 -0.0865 0.187 Uiso 0.765(14) 1 calc PR A 2
H19E H 0.0775 0.1591 -0.0806 0.187 Uiso 0.765(14) 1 calc PR A 2
H19F H 0.1183 0.1901 -0.0462 0.187 Uiso 0.765(14) 1 calc PR A 2
C20' C 0.0667(5) 0.2537(6) -0.1014(4) 0.122(4) Uani 0.765(14) 1 d PDU A 2
H20C H 0.0505 0.2213 -0.1190 0.146 Uiso 0.765(14) 1 calc PR A 2
H20D H 0.0377 0.2655 -0.0974 0.146 Uiso 0.765(14) 1 calc PR A 2
C21' C 0.1198(5) 0.3029(5) -0.1174(3) 0.097(3) Uani 0.765(14) 1 d PDU A 2
H21C H 0.1094 0.3174 -0.1393 0.116 Uiso 0.765(14) 1 calc PR A 2
H21D H 0.1464 0.2895 -0.1252 0.116 Uiso 0.765(14) 1 calc PR A 2
N4' N 0.0787(5) 0.2337(4) -0.0655(3) 0.111(3) Uani 0.765(14) 1 d PDU A 2
C22 C 0.1235(4) 0.3906(5) -0.0850(3) 0.110(3) Uani 1 1 d . . .
H22A H 0.0833 0.3663 -0.0779 0.164 Uiso 1 1 calc R A 1
H22B H 0.1255 0.4086 -0.1087 0.164 Uiso 1 1 calc R A 1
H22C H 0.1435 0.4205 -0.0665 0.164 Uiso 1 1 calc R A 1
C23 C 0.2110(4) 0.3865(5) -0.0991(3) 0.117(3) Uani 1 1 d D . .
H23A H 0.2272 0.3610 -0.0996 0.175 Uiso 1 1 calc R A .
H23C H 0.2326 0.4178 -0.0817 0.175 Uiso 1 1 calc R . .
H23B H 0.2136 0.4025 -0.1236 0.175 Uiso 1 1 calc R . .
C25 C 0.4659(4) 0.4679(3) 0.1974(2) 0.085(2) Uani 1 1 d . . .
H25A H 0.5026 0.5014 0.2042 0.127 Uiso 1 1 calc R . .
H25B H 0.4488 0.4434 0.2189 0.127 Uiso 1 1 calc R . .
H25C H 0.4399 0.4806 0.1881 0.127 Uiso 1 1 calc R . .
C33 C 0.5556(3) 0.4267(4) 0.01004(19) 0.079(2) Uani 1 1 d U . .
C34 C 0.5079(4) 0.3685(4) 0.0152(3) 0.103(3) Uani 1 1 d U . .
H34A H 0.5106 0.3546 0.0395 0.155 Uiso 1 1 calc R . .
H34B H 0.5094 0.3433 -0.0036 0.155 Uiso 1 1 calc R . .
H34C H 0.4716 0.3685 0.0132 0.155 Uiso 1 1 calc R . .
C35 C 0.6050(10) 0.3776(9) 0.2711(8) 0.118(7) Uani 0.50 1 d PU . .
C36 C 0.6199(15) 0.3876(18) 0.3058(7) 0.199(14) Uani 0.50 1 d PU . .
H36A H 0.6393 0.4291 0.3104 0.299 Uiso 0.50 1 calc PR . .
H36B H 0.6461 0.3733 0.3116 0.299 Uiso 0.50 1 calc PR . .
H36C H 0.5856 0.3681 0.3211 0.299 Uiso 0.50 1 calc PR . .
N12 N 0.6077(12) 0.3885(10) 0.2449(6) 0.145(8) Uani 0.50 1 d PU . .
N3 N 0.0844(3) 0.2700(4) 0.0026(3) 0.118(3) Uani 1 1 d DU . .
N5 N 0.1518(3) 0.3545(3) -0.08807(17) 0.0907(18) Uani 1 1 d DU A .
N10 N 0.5925(3) 0.4727(4) 0.00531(17) 0.093(2) Uani 1 1 d U . .
N9 N 0.2800(8) 0.3326(9) 0.0985(6) 0.0228(13) Uani 0.286(13) 1 d PDU B 1
O7 O 0.3183(7) 0.3403(11) 0.0747(6) 0.0649(11) Uani 0.286(13) 1 d PDU B 1
O8 O 0.2386(7) 0.3381(8) 0.1096(6) 0.086(7) Uani 0.286(13) 1 d PDU B 1
O9 O 0.3043(9) 0.3229(7) 0.1231(4) 0.062(4) Uani 0.286(13) 1 d PDU B 1
N9' N 0.2665(3) 0.3211(3) 0.0937(2) 0.0228(13) Uani 0.714(13) 1 d PDU B 2
O7' O 0.2987(7) 0.3256(5) 0.0690(4) 0.135(5) Uani 0.714(13) 1 d PDU B 2
O8' O 0.2266(4) 0.3205(5) 0.0767(3) 0.121(4) Uani 0.714(13) 1 d PDU B 2
O9' O 0.2695(4) 0.3221(4) 0.1246(2) 0.083(2) Uani 0.714(13) 1 d PDU B 2
C1 C 0.2338(2) 0.3903(2) -0.00096(14) 0.0467(12) Uani 1 1 d . A .
C2 C 0.2570(2) 0.3526(2) -0.01703(14) 0.0498(13) Uani 1 1 d . A .
C3 C 0.4180(2) 0.4724(3) 0.08831(15) 0.0564(15) Uani 1 1 d . . .
C4 C 0.4393(2) 0.4382(3) 0.06329(17) 0.073(2) Uani 1 1 d . A .
C5 C 0.2534(2) 0.4706(2) 0.03658(13) 0.0429(11) Uani 1 1 d . . .
C6 C 0.2054(2) 0.4548(2) 0.06144(15) 0.0517(13) Uani 1 1 d . . .
H6 H 0.1788 0.4171 0.0695 0.062 Uiso 1 1 calc R . .
C7 C 0.2054(2) 0.5067(2) 0.07171(16) 0.0517(13) Uani 1 1 d . . .
H7 H 0.1793 0.5092 0.0881 0.062 Uiso 1 1 calc R . .
C8 C 0.2524(2) 0.5544(2) 0.05257(16) 0.0528(13) Uani 1 1 d . . .
H8 H 0.2622 0.5935 0.0541 0.063 Uiso 1 1 calc R . .
C9 C 0.2818(2) 0.5318(2) 0.03071(14) 0.0481(12) Uani 1 1 d . . .
H9 H 0.3139 0.5535 0.0153 0.058 Uiso 1 1 calc R . .
C10 C 0.3473(2) 0.4974(2) 0.10079(14) 0.0477(12) Uani 1 1 d . . .
C11 C 0.2988(3) 0.4680(3) 0.12491(14) 0.0638(17) Uani 1 1 d . . .
H11 H 0.2773 0.4276 0.1285 0.077 Uiso 1 1 calc R . .
C12 C 0.2884(6) 0.5081(7) 0.1421(2) 0.123(5) Uani 1 1 d . . .
H12 H 0.2591 0.4998 0.1596 0.148 Uiso 1 1 calc R . .
C13 C 0.3296(6) 0.5641(6) 0.1289(4) 0.148(6) Uani 1 1 d . . .
H13 H 0.3322 0.5993 0.1359 0.177 Uiso 1 1 calc R . .
C14 C 0.3668(3) 0.5574(3) 0.1028(2) 0.083(2) Uani 1 1 d . . .
H14 H 0.3979 0.5871 0.0896 0.100 Uiso 1 1 calc R . .
C24 C 0.4190(3) 0.3838(4) 0.1573(3) 0.114(4) Uani 1 1 d . . .
H24A H 0.3937 0.3976 0.1483 0.172 Uiso 1 1 calc R . .
H24B H 0.4016 0.3591 0.1787 0.172 Uiso 1 1 calc R . .
H24C H 0.4246 0.3619 0.1379 0.172 Uiso 1 1 calc R . .
C26 C 0.5175(3) 0.4158(3) 0.1817(2) 0.082(2) Uani 1 1 d . . .
H26A H 0.5119 0.3816 0.1680 0.098 Uiso 1 1 calc R . .
H26B H 0.5102 0.4056 0.2080 0.098 Uiso 1 1 calc R . .
C27 C 0.5798(3) 0.4657(3) 0.17649(18) 0.0703(17) Uani 1 1 d . . .
H27A H 0.5872 0.4976 0.1932 0.084 Uiso 1 1 calc R . .
H27B H 0.6071 0.4524 0.1826 0.084 Uiso 1 1 calc R . .
C28 C 0.5955(3) 0.4462(4) 0.11277(19) 0.077(2) Uani 1 1 d . . .
H28A H 0.6004 0.4607 0.0876 0.115 Uiso 1 1 calc R . .
H28B H 0.5613 0.4080 0.1141 0.115 Uiso 1 1 calc R . .
H28C H 0.6294 0.4437 0.1199 0.115 Uiso 1 1 calc R . .
C29 C 0.6385(3) 0.5470(3) 0.13430(18) 0.0646(16) Uani 1 1 d . . .
H29A H 0.6751 0.5466 0.1338 0.077 Uiso 1 1 calc R . .
H29B H 0.6393 0.5702 0.1556 0.077 Uiso 1 1 calc R . .
C30 C 0.6322(3) 0.5739(4) 0.0992(2) 0.0749(19) Uani 1 1 d . . .
H30A H 0.6361 0.5536 0.0777 0.090 Uiso 1 1 calc R . .
H30B H 0.6627 0.6147 0.0979 0.090 Uiso 1 1 calc R . .
C31 C 0.5737(3) 0.6164(3) 0.12215(19) 0.0742(18) Uani 1 1 d . . .
H31A H 0.5356 0.6128 0.1217 0.111 Uiso 1 1 calc R . .
H31B H 0.6021 0.6539 0.1122 0.111 Uiso 1 1 calc R . .
H31C H 0.5839 0.6130 0.1474 0.111 Uiso 1 1 calc R . .
C32 C 0.5581(3) 0.5768(4) 0.05996(17) 0.081(2) Uani 1 1 d . . .
H32A H 0.5202 0.5739 0.0597 0.121 Uiso 1 1 calc R . .
H32B H 0.5573 0.5469 0.0443 0.121 Uiso 1 1 calc R . .
H32C H 0.5870 0.6147 0.0508 0.121 Uiso 1 1 calc R . .
N1 N 0.27041(17) 0.43249(19) 0.02072(11) 0.0460(10) Uani 1 1 d . . .
N2 N 0.36999(18) 0.4688(2) 0.07757(11) 0.0488(11) Uani 1 1 d . . .
N6 N 0.4759(2) 0.4340(2) 0.16776(16) 0.0765(17) Uani 1 1 d . . .
N7 N 0.5888(2) 0.4862(2) 0.13820(13) 0.0570(12) Uani 1 1 d . . .
N8 N 0.5731(2) 0.5691(3) 0.09902(13) 0.0656(14) Uani 1 1 d . . .
O1 O 0.18286(16) 0.38015(18) -0.01006(11) 0.0612(11) Uani 1 1 d . . .
O6 O 0.22153(18) 0.30989(19) -0.03704(11) 0.0649(11) Uani 1 1 d . . .
O3 O 0.30957(17) 0.36838(19) -0.01092(10) 0.0596(10) Uani 1 1 d . . .
O2 O 0.44956(16) 0.5014(2) 0.11568(11) 0.0672(12) Uani 1 1 d . . .
O5 O 0.48214(18) 0.4365(2) 0.07431(12) 0.0808(15) Uani 1 1 d . . .
O4 O 0.41080(17) 0.4173(2) 0.03395(12) 0.0809(16) Uani 1 1 d . . .
Fe1 Fe 0.28281(4) 0.51311(3) 0.08565(2) 0.0488(2) Uani 1 1 d . . .
Cu1 Cu 0.34064(3) 0.42548(4) 0.030143(18) 0.0566(3) Uani 1 1 d . A .
Cu2 Cu 0.13888(3) 0.31026(4) -0.04055(2) 0.0680(3) Uani 1 1 d DU A .
Cu3 Cu 0.51714(3) 0.49086(4) 0.124307(18) 0.0594(3) Uani 1 1 d . . .
N11 N 0.5235(15) 0.2788(10) 0.1667(8) 0.245(16) Uani 0.50(3) 1 d PDU C 1
O10 O 0.488(2) 0.2935(16) 0.1563(16) 0.34(2) Uani 0.50(3) 1 d PDU C 1
O11 O 0.5191(15) 0.2336(10) 0.1694(8) 0.199(14) Uani 0.50(3) 1 d PDU C 1
O12 O 0.5673(14) 0.3206(11) 0.1786(16) 0.34(2) Uani 0.50(3) 1 d PDU C 1
N11' N 0.5064(12) 0.2735(9) 0.1560(8) 0.172(12) Uani 0.50(3) 1 d PDU C 2
O10' O 0.4633(9) 0.2717(9) 0.1717(6) 0.133(7) Uani 0.50(3) 1 d PDU C 2
O11' O 0.5167(14) 0.2369(15) 0.1637(11) 0.179(11) Uani 0.50(3) 1 d PDU C 2
O12' O 0.5345(18) 0.3087(14) 0.1322(12) 0.30(2) Uani 0.50(3) 1 d PDU C 2

loop_
_atom_site_aniso_label
_atom_site_aniso_U_11
_atom_site_aniso_U_22
_atom_site_aniso_U_33
_atom_site_aniso_U_23
_atom_site_aniso_U_13
_atom_site_aniso_U_12
C15 0.179(12) 0.120(8) 0.116(8) 0.033(7) 0.043(8) 0.077(8)
C16 0.095(7) 0.222(14) 0.174(11) 0.070(10) 0.053(7) 0.097(9)
C17 0.10(2) 0.101(14) 0.151(13) 0.060(11) -0.072(16) -0.008(13)
C18 0.075(8) 0.148(11) 0.187(9) -0.024(9) -0.006(8) -0.019(7)
C19 0.059(16) 0.11(3) 0.11(3) -0.09(2) -0.048(17) 0.062(18)
C20 0.24(4) 0.21(3) 0.05(2) -0.04(2) -0.07(3) 0.07(3)
C21 0.19(3) 0.21(3) 0.080(19) -0.018(19) -0.061(18) 0.07(3)
C17' 0.139(13) 0.142(12) 0.178(10) 0.014(12) 0.024(11) -0.018(9)
C18' 0.075(8) 0.148(11) 0.187(9) -0.024(9) -0.006(8) -0.019(7)
C19' 0.169(13) 0.080(7) 0.110(10) -0.037(7) -0.055(9) 0.052(8)
C20' 0.104(7) 0.168(9) 0.103(8) -0.069(6) -0.071(6) 0.075(6)
C21' 0.125(8) 0.165(9) 0.054(5) -0.035(5) -0.041(5) 0.112(7)
N4' 0.097(7) 0.087(6) 0.120(6) -0.024(5) -0.027(5) 0.023(5)
C22 0.089(6) 0.151(9) 0.121(7) 0.010(6) -0.015(5) 0.084(6)
C23 0.092(6) 0.167(10) 0.089(6) -0.005(6) -0.022(5) 0.063(7)
C25 0.106(6) 0.084(5) 0.065(4) -0.013(4) 0.027(4) 0.048(4)
C33 0.071(4) 0.104(5) 0.057(4) -0.017(4) 0.020(3) 0.040(4)
C34 0.117(7) 0.088(5) 0.096(6) -0.031(5) 0.021(5) 0.045(4)
C35 0.108(13) 0.096(13) 0.136(13) 0.044(13) 0.008(14) 0.042(11)
C36 0.21(3) 0.28(4) 0.101(11) 0.06(2) 0.051(16) 0.12(3)
N12 0.21(2) 0.130(15) 0.110(11) 0.009(12) -0.028(15) 0.096(15)
N3 0.084(5) 0.114(6) 0.122(5) 0.032(4) -0.009(4) 0.024(4)
N5 0.083(4) 0.146(5) 0.064(3) -0.006(3) -0.011(3) 0.073(4)
N10 0.068(4) 0.131(5) 0.062(4) -0.005(4) 0.022(3) 0.036(4)
N9 0.011(3) 0.020(4) 0.022(3) -0.012(2) -0.001(2) -0.004(3)
O7 0.059(2) 0.080(3) 0.063(2) -0.032(2) -0.0252(18) 0.041(2)
O8 0.072(11) 0.094(13) 0.108(16) 0.034(11) 0.018(10) 0.053(10)
O9 0.063(11) 0.065(9) 0.061(6) -0.012(6) -0.020(7) 0.035(8)
N9' 0.011(3) 0.020(4) 0.022(3) -0.012(2) -0.001(2) -0.004(3)
O7' 0.200(11) 0.084(8) 0.108(8) 0.018(6) 0.080(9) 0.060(8)
O8' 0.148(8) 0.149(8) 0.080(6) -0.024(5) -0.041(5) 0.086(7)
O9' 0.077(6) 0.097(5) 0.075(4) -0.001(4) 0.000(4) 0.043(5)
C1 0.037(3) 0.057(3) 0.038(3) -0.011(2) -0.003(2) 0.017(2)
C2 0.050(3) 0.062(3) 0.038(3) -0.015(2) -0.011(2) 0.028(3)
C3 0.035(3) 0.087(4) 0.045(3) -0.025(3) 0.001(2) 0.028(3)
C4 0.041(3) 0.123(6) 0.055(3) -0.054(4) -0.010(3) 0.040(3)
C5 0.039(3) 0.047(3) 0.037(3) -0.006(2) -0.002(2) 0.017(2)
C6 0.049(3) 0.038(3) 0.053(3) -0.007(2) 0.007(2) 0.010(2)
C7 0.051(3) 0.052(3) 0.054(3) -0.002(2) 0.003(2) 0.027(3)
C8 0.053(3) 0.045(3) 0.057(3) 0.000(2) -0.009(3) 0.022(3)
C9 0.042(3) 0.055(3) 0.044(3) 0.005(2) -0.001(2) 0.021(2)
C10 0.058(3) 0.054(3) 0.036(3) -0.016(2) -0.015(2) 0.031(3)
C11 0.083(4) 0.109(5) 0.036(3) 0.004(3) 0.011(3) 0.076(4)
C12 0.206(12) 0.232(13) 0.046(4) -0.048(6) -0.031(5) 0.195(12)
C13 0.197(12) 0.184(11) 0.161(10) -0.146(10) -0.145(10) 0.170(11)
C14 0.075(4) 0.059(4) 0.105(6) -0.023(4) -0.056(4) 0.025(4)
C24 0.065(5) 0.099(6) 0.137(8) -0.053(6) 0.026(5) 0.009(4)
C26 0.089(5) 0.072(4) 0.091(5) -0.004(4) 0.022(4) 0.046(4)
C27 0.085(5) 0.070(4) 0.061(4) -0.013(3) -0.009(3) 0.042(4)
C28 0.064(4) 0.115(6) 0.067(4) -0.021(4) -0.002(3) 0.056(4)
C29 0.043(3) 0.087(4) 0.066(4) -0.011(3) -0.012(3) 0.034(3)
C30 0.042(3) 0.107(5) 0.077(4) 0.009(4) 0.002(3) 0.037(3)
C31 0.067(4) 0.097(5) 0.062(4) -0.010(4) -0.008(3) 0.045(4)
C32 0.077(4) 0.146(7) 0.044(3) -0.002(4) -0.004(3) 0.074(5)
N1 0.037(2) 0.057(3) 0.038(2) -0.0133(19) -0.0041(17) 0.019(2)
N2 0.039(2) 0.068(3) 0.037(2) -0.014(2) 0.0016(18) 0.026(2)
N6 0.066(3) 0.069(3) 0.075(4) -0.027(3) 0.019(3) 0.020(3)
N7 0.049(3) 0.076(3) 0.051(3) -0.018(2) -0.010(2) 0.035(3)
N8 0.049(3) 0.112(4) 0.047(3) -0.013(3) -0.008(2) 0.049(3)
O1 0.047(2) 0.074(3) 0.062(2) -0.031(2) -0.0185(18) 0.031(2)
O6 0.059(2) 0.080(3) 0.063(2) -0.032(2) -0.0252(18) 0.041(2)
O3 0.054(2) 0.086(3) 0.044(2) -0.0296(19) -0.0153(17) 0.039(2)
O2 0.046(2) 0.112(3) 0.047(2) -0.042(2) -0.0136(17) 0.042(2)
O5 0.055(2) 0.139(4) 0.062(3) -0.058(3) -0.019(2) 0.058(3)
O4 0.049(2) 0.142(4) 0.057(2) -0.059(3) -0.0139(19) 0.052(3)
Fe1 0.0602(5) 0.0520(5) 0.0418(4) -0.0132(3) -0.0114(3) 0.0336(4)
Cu1 0.0390(4) 0.0865(5) 0.0422(4) -0.0292(3) -0.0081(3) 0.0298(3)
Cu2 0.0566(5) 0.0711(5) 0.0727(5) -0.0293(4) -0.0273(4) 0.0293(4)
Cu3 0.0426(4) 0.0910(6) 0.0441(4) -0.0283(3) -0.0081(3) 0.0330(4)
N11 0.35(3) 0.050(11) 0.32(3) -0.018(16) -0.12(3) 0.087(15)
O10 0.46(4) 0.12(2) 0.50(5) -0.15(3) -0.26(4) 0.18(3)
O11 0.34(3) 0.111(12) 0.21(2) 0.057(13) 0.16(2) 0.162(17)
O12 0.25(3) 0.139(15) 0.47(5) 0.06(2) -0.03(3) -0.024(17)
N11' 0.20(2) 0.037(13) 0.21(2) -0.006(12) 0.031(17) 0.001(12)
O10' 0.151(15) 0.075(11) 0.135(14) -0.001(9) -0.051(9) 0.028(10)
O11' 0.18(2) 0.17(2) 0.18(2) -0.017(18) -0.018(19) 0.084(19)
O12' 0.28(3) 0.18(2) 0.28(4) 0.09(2) 0.08(3) 0.01(2)

loop_
_atom_type_symbol
_atom_type_description
_atom_type_scat_dispersion_real
_atom_type_scat_dispersion_imag
_atom_type_scat_source
C C 0.0033 0.0016 'International Tables Vol C Tables 4.2.6.8 and 6.1.1.4'
N N 0.0061 0.0033 'International Tables Vol C Tables 4.2.6.8 and 6.1.1.4'
O O 0.0106 0.0060 'International Tables Vol C Tables 4.2.6.8 and 6.1.1.4'
Fe Fe 0.3463 0.8444 'International Tables Vol C Tables 4.2.6.8 and 6.1.1.4'
Cu Cu 0.3201 1.2651 'International Tables Vol C Tables 4.2.6.8 and 6.1.1.4'
H H 0.0000 0.0000 'International Tables Vol C Tables 4.2.6.8 and 6.1.1.4'

loop_
_geom_angle_atom_site_label_1
_geom_angle_atom_site_label_2
_geom_angle_atom_site_label_3
_geom_angle
N3 C15 H15A 109.5
N3 C15 H15B 109.5
H15A C15 H15B 109.5
N3 C15 H15C 109.5
H15A C15 H15C 109.5
H15B C15 H15C 109.5
N3 C16 H16A 109.5
N3 C16 H16B 109.5
H16A C16 H16B 109.5
N3 C16 H16C 109.5
H16A C16 H16C 109.5
H16B C16 H16C 109.5
C18 C17 N3 122.7(19)
C18 C17 H17A 106.7
N3 C17 H17A 106.6
C18 C17 H17B 106.6
N3 C17 H17B 106.7
H17A C17 H17B 106.6
N4 C18 C17 123(2)
N4 C18 H18A 106.6
C17 C18 H18A 106.5
N4 C18 H18B 106.6
C17 C18 H18B 106.6
H18A C18 H18B 106.5
N4 C19 H19A 109.5
N4 C19 H19B 109.5
H19A C19 H19B 109.5
N4 C19 H19C 109.5
H19A C19 H19C 109.5
H19B C19 H19C 109.5
C21 C20 N4 108(2)
C21 C20 H20A 110.1
N4 C20 H20A 110.0
C21 C20 H20B 110.0
N4 C20 H20B 110.1
H20A C20 H20B 108.4
C20 C21 N5 105(2)
C20 C21 C22 136(3)
N5 C21 C22 50.6(12)
C20 C21 H21A 110.7
N5 C21 H21A 110.7
C22 C21 H21A 62.3
C20 C21 H21B 110.7
N5 C21 H21B 110.7
C22 C21 H21B 112.7
H21A C21 H21B 108.8
C18 N4 C20 103(2)
C18 N4 C19 117(2)
C20 N4 C19 108(2)
C18 N4 Cu2 94.3(14)
C20 N4 Cu2 119.9(16)
C19 N4 Cu2 114.1(14)
C18' C17' N3 99.8(11)
C18' C17' H17C 111.9
N3 C17' H17C 111.8
C18' C17' H17D 111.8
N3 C17' H17D 111.8
H17C C17' H17D 109.5
N4' C18' C17' 115.2(14)
N4' C18' H18C 108.4
C17' C18' H18C 108.4
N4' C18' H18D 108.5
C17' C18' H18D 108.5
H18C C18' H18D 107.5
N4' C19' H19D 109.5
N4' C19' H19E 109.5
H19D C19' H19E 109.5
N4' C19' H19F 109.5
H19D C19' H19F 109.5
H19E C19' H19F 109.5
C21' C20' N4' 112.1(9)
C21' C20' H20C 109.2
N4' C20' H20C 109.2
C21' C20' H20D 109.2
N4' C20' H20D 109.2
H20C C20' H20D 107.9
C20' C21' N5 111.2(9)
C20' C21' H21C 109.4
N5 C21' H21C 109.4
C20' C21' H21D 109.4
N5 C21' H21D 109.4
H21C C21' H21D 108.0
C18' N4' C20' 106.9(11)
C18' N4' C19' 116.1(13)
C20' N4' C19' 113.5(11)
C18' N4' Cu2 108.3(8)
C20' N4' Cu2 103.1(7)
C19' N4' Cu2 108.1(7)
N5 C22 C21 52.1(12)
N5 C22 H22A 109.5
C21 C22 H22A 84.2
N5 C22 H22B 109.5
C21 C22 H22B 76.7
H22A C22 H22B 109.5
N5 C22 H22C 109.5
C21 C22 H22C 160.9
H22A C22 H22C 109.5
H22B C22 H22C 109.5
N5 C23 H23A 109.5
N5 C23 H23C 109.5
H23A C23 H23C 109.5
N5 C23 H23B 109.5
H23A C23 H23B 109.5
H23C C23 H23B 109.5
N6 C25 H25A 109.5
N6 C25 H25B 109.5
H25A C25 H25B 109.5
N6 C25 H25C 109.5
H25A C25 H25C 109.5
H25B C25 H25C 109.5
N10 C33 C34 178.4(10)
C33 C34 H34A 109.5
C33 C34 H34B 109.5
H34A C34 H34B 109.5
C33 C34 H34C 109.5
H34A C34 H34C 109.5
H34B C34 H34C 109.5
N12 C35 C36 154(3)
C35 C36 H36A 109.6
C35 C36 H36B 109.5
H36A C36 H36B 109.4
C35 C36 H36C 109.5
H36A C36 H36C 109.4
H36B C36 H36C 109.4
C15 N3 C17' 104.6(12)
C15 N3 C16 104.9(10)
C17' N3 C16 109.0(14)
C15 N3 C17 117.6(17)
C17' N3 C17 26.9(13)
C16 N3 C17 122(2)
C15 N3 Cu2 112.1(7)
C17' N3 Cu2 118.6(9)
C16 N3 Cu2 106.8(6)
C17 N3 Cu2 91.7(11)
C23 N5 C22 113.5(8)
C23 N5 C21 116(2)
C22 N5 C21 77(2)
C23 N5 C21' 106.3(7)
C22 N5 C21' 112.2(6)
C21 N5 C21' 35.7(18)
C23 N5 Cu2 113.8(5)
C22 N5 Cu2 108.7(5)
C21 N5 Cu2 121.3(15)
C21' N5 Cu2 101.7(6)
O9 N9 O8 113(2)
O9 N9 O7 93.5(17)
O8 N9 O7 152(2)
N9 O7 O9 41.8(10)
N9 O9 O7 44.7(10)
O9' N9' O7' 134.4(11)
O9' N9' O8' 123.7(9)
O7' N9' O8' 101.5(11)
O1 C1 N1 125.8(5)
O1 C1 C2 119.6(4)
N1 C1 C2 114.6(4)
O3 C2 O6 126.6(5)
O3 C2 C1 117.3(4)
O6 C2 C1 116.0(5)
O2 C3 N2 127.1(5)
O2 C3 C4 118.5(5)
N2 C3 C4 114.4(4)
O5 C4 O4 128.3(5)
O5 C4 C3 116.3(5)
O4 C4 C3 115.4(5)
N1 C5 C9 125.4(5)
N1 C5 C6 126.5(5)
C9 C5 C6 108.1(5)
N1 C5 Fe1 125.2(3)
C9 C5 Fe1 70.1(3)
C6 C5 Fe1 70.0(3)
C7 C6 C5 107.9(5)
C7 C6 Fe1 69.1(3)
C5 C6 Fe1 68.7(3)
C7 C6 H6 126.0
C5 C6 H6 126.0
Fe1 C6 H6 127.6
C6 C7 C8 107.9(5)
C6 C7 Fe1 70.0(3)
C8 C7 Fe1 69.5(3)
C6 C7 H7 126.0
C8 C7 H7 126.0
Fe1 C7 H7 126.0
C7 C8 C9 108.0(5)
C7 C8 Fe1 69.3(3)
C9 C8 Fe1 69.7(3)
C7 C8 H8 126.0
C9 C8 H8 126.0
Fe1 C8 H8 126.6
C5 C9 C8 107.9(5)
C5 C9 Fe1 69.1(3)
C8 C9 Fe1 69.2(3)
C5 C9 H9 126.0
C8 C9 H9 126.0
Fe1 C9 H9 127.2
C14 C10 C11 108.0(6)
C14 C10 N2 127.4(6)
C11 C10 N2 124.5(5)
C14 C10 Fe1 69.6(4)
C11 C10 Fe1 69.6(3)
N2 C10 Fe1 124.5(3)
C12 C11 C10 109.2(8)
C12 C11 Fe1 71.1(4)
C10 C11 Fe1 69.5(3)
C12 C11 H11 125.4
C10 C11 H11 125.4
Fe1 C11 H11 125.7
C11 C12 C13 108.2(9)
C11 C12 Fe1 69.6(4)
C13 C12 Fe1 68.9(5)
C11 C12 H12 125.9
C13 C12 H12 125.9
Fe1 C12 H12 127.1
C12 C13 C14 108.0(7)
C12 C13 Fe1 70.4(5)
C14 C13 Fe1 69.2(4)
C12 C13 H13 126.0
C14 C13 H13 126.0
Fe1 C13 H13 126.0
C10 C14 C13 106.7(9)
C10 C14 Fe1 69.8(3)
C13 C14 Fe1 69.3(5)
C10 C14 H14 126.7
C13 C14 H14 126.7
Fe1 C14 H14 125.8
N6 C24 H24A 109.5
N6 C24 H24B 109.5
H24A C24 H24B 109.5
N6 C24 H24C 109.5
H24A C24 H24C 109.5
H24B C24 H24C 109.5
N6 C26 C27 109.4(6)
N6 C26 H26A 109.8
C27 C26 H26A 109.8
N6 C26 H26B 109.8
C27 C26 H26B 109.8
H26A C26 H26B 108.2
N7 C27 C26 110.1(6)
N7 C27 H27A 109.6
C26 C27 H27A 109.6
N7 C27 H27B 109.6
C26 C27 H27B 109.6
H27A C27 H27B 108.2
N7 C28 H28A 109.5
N7 C28 H28B 109.5
H28A C28 H28B 109.5
N7 C28 H28C 109.5
H28A C28 H28C 109.5
H28B C28 H28C 109.5
N7 C29 C30 110.1(5)
N7 C29 H29A 109.6
C30 C29 H29A 109.6
N7 C29 H29B 109.7
C30 C29 H29B 109.6
H29A C29 H29B 108.2
C29 C30 N8 108.7(5)
C29 C30 H30A 109.9
N8 C30 H30A 109.9
C29 C30 H30B 110.0
N8 C30 H30B 110.0
H30A C30 H30B 108.3
N8 C31 H31A 109.5
N8 C31 H31B 109.5
H31A C31 H31B 109.5
N8 C31 H31C 109.5
H31A C31 H31C 109.5
H31B C31 H31C 109.5
N8 C32 H32A 109.5
N8 C32 H32B 109.5
H32A C32 H32B 109.5
N8 C32 H32C 109.5
H32A C32 H32C 109.5
H32B C32 H32C 109.5
C1 N1 C5 119.0(4)
C1 N1 Cu1 110.5(4)
C5 N1 Cu1 130.1(3)
C3 N2 C10 116.3(4)
C3 N2 Cu1 112.8(3)
C10 N2 Cu1 130.9(3)
C24 N6 C26 112.3(7)
C24 N6 C25 108.4(6)
C26 N6 C25 109.5(6)
C24 N6 Cu3 113.2(6)
C26 N6 Cu3 106.4(4)
C25 N6 Cu3 106.9(4)
C27 N7 C28 111.9(5)
C27 N7 C29 112.5(5)
C28 N7 C29 111.0(5)
C27 N7 Cu3 105.9(4)
C28 N7 Cu3 110.1(4)
C29 N7 Cu3 105.1(4)
C31 N8 C32 107.4(6)
C31 N8 C30 110.6(5)
C32 N8 C30 109.1(5)
C31 N8 Cu3 107.3(4)
C32 N8 Cu3 116.3(5)
C30 N8 Cu3 106.1(4)
C1 O1 Cu2 114.1(3)
C2 O6 Cu2 108.8(3)
C2 O3 Cu1 110.7(3)
C3 O2 Cu3 113.9(4)
C4 O5 Cu3 109.6(3)
C4 O4 Cu1 113.6(4)
C14 Fe1 C10 40.7(3)
C14 Fe1 C13 41.5(5)
C10 Fe1 C13 68.4(3)
C14 Fe1 C11 68.7(3)
C10 Fe1 C11 41.0(2)
C13 Fe1 C11 67.7(5)
C14 Fe1 C5 126.3(3)
C10 Fe1 C5 104.4(2)
C13 Fe1 C5 167.2(5)
C11 Fe1 C5 114.5(2)
C14 Fe1 C7 153.3(3)
C10 Fe1 C7 165.5(2)
C13 Fe1 C7 120.0(3)
C11 Fe1 C7 128.4(2)
C5 Fe1 C7 69.4(2)
C14 Fe1 C8 118.8(3)
C10 Fe1 C8 150.4(2)
C13 Fe1 C8 111.4(4)
C11 Fe1 C8 168.5(2)
C5 Fe1 C8 69.1(2)
C7 Fe1 C8 41.2(2)
C14 Fe1 C9 107.4(3)
C10 Fe1 C9 115.2(2)
C13 Fe1 C9 131.3(6)
C11 Fe1 C9 148.2(2)
C5 Fe1 C9 40.8(2)
C7 Fe1 C9 69.3(2)
C8 Fe1 C9 41.1(2)
C14 Fe1 C12 69.0(5)
C10 Fe1 C12 67.9(3)
C13 Fe1 C12 40.7(5)
C11 Fe1 C12 39.3(3)
C5 Fe1 C12 148.0(5)
C7 Fe1 C12 110.0(3)
C8 Fe1 C12 132.6(3)
C9 Fe1 C12 170.9(4)
C14 Fe1 C6 164.6(3)
C10 Fe1 C6 126.1(2)
C13 Fe1 C6 151.5(5)
C11 Fe1 C6 106.1(3)
C5 Fe1 C6 41.3(2)
C7 Fe1 C6 40.8(2)
C8 Fe1 C6 68.9(2)
C9 Fe1 C6 68.9(2)
C12 Fe1 C6 116.8(5)
O3 Cu1 O4 91.28(16)
O3 Cu1 N2 168.0(2)
O4 Cu1 N2 83.47(16)
O3 Cu1 N1 83.86(16)
O4 Cu1 N1 174.10(17)
N2 Cu1 N1 101.93(17)
O1 Cu2 N5 94.5(2)
O1 Cu2 N3 89.9(3)
N5 Cu2 N3 146.2(3)
O1 Cu2 N4 164.5(6)
N5 Cu2 N4 70.8(6)
N3 Cu2 N4 105.1(7)
O1 Cu2 N4' 168.2(4)
N5 Cu2 N4' 91.5(4)
N3 Cu2 N4' 79.6(4)
N4 Cu2 N4' 25.5(5)
O1 Cu2 O6 81.31(15)
N5 Cu2 O6 99.9(2)
N3 Cu2 O6 113.8(3)
N4 Cu2 O6 96.1(5)
N4' Cu2 O6 107.7(3)
O2 Cu3 N7 173.45(16)
O2 Cu3 N8 92.1(2)
N7 Cu3 N8 86.9(2)
O2 Cu3 N6 92.0(2)
N7 Cu3 N6 86.5(2)
N8 Cu3 N6 156.9(2)
O2 Cu3 O5 81.26(15)
N7 Cu3 O5 105.28(17)
N8 Cu3 O5 98.8(2)
N6 Cu3 O5 104.2(2)
O11 N11 O12 118(3)
O11 N11 O10 131(3)
O12 N11 O10 110(2)
O11' N11' O12' 120(3)
O11' N11' O10' 117(2)
O12' N11' O10' 123(3)

loop_
_geom_bond_atom_site_label_1
_geom_bond_atom_site_label_2
_geom_bond_distance
C15 N3 1.442(14)
C15 H15A 0.9600
C15 H15B 0.9600
C15 H15C 0.9600
C16 N3 1.536(15)
C16 H16A 0.9600
C16 H16B 0.9600
C16 H16C 0.9600
C17 C18 1.503(19)
C17 N3 1.596(19)
C17 H17A 0.9700
C17 H17B 0.9700
C18 N4 1.479(18)
C18 H18A 0.9700
C18 H18B 0.9700
C19 N4 1.507(17)
C19 H19A 0.9600
C19 H19B 0.9600
C19 H19C 0.9600
C20 C21 1.47(2)
C20 N4 1.495(19)
C20 H20A 0.9700
C20 H20B 0.9700
C21 N5 1.508(18)
C21 C22 1.86(5)
C21 H21A 0.9700
C21 H21B 0.9700
N4 Cu2 2.04(2)
C17' C18' 1.498(17)
C17' N3 1.508(14)
C17' H17C 0.9700
C17' H17D 0.9700
C18' N4' 1.420(13)
C18' H18C 0.9700
C18' H18D 0.9700
C19' N4' 1.488(13)
C19' H19D 0.9600
C19' H19E 0.9600
C19' H19F 0.9600
C20' C21' 1.468(14)
C20' N4' 1.479(13)
C20' H20C 0.9700
C20' H20D 0.9700
C21' N5 1.585(11)
C21' H21C 0.9700
C21' H21D 0.9700
N4' Cu2 2.045(9)
C22 N5 1.476(11)
C22 H22A 0.9600
C22 H22B 0.9600
C22 H22C 0.9600
C23 N5 1.410(11)
C23 H23A 0.9600
C23 H23C 0.9600
C23 H23B 0.9600
C25 N6 1.490(8)
C25 H25A 0.9600
C25 H25B 0.9600
C25 H25C 0.9600
C33 N10 1.123(10)
C33 C34 1.427(12)
C34 H34A 0.9600
C34 H34B 0.9600
C34 H34C 0.9600
C35 N12 0.97(3)
C35 C36 1.29(3)
C36 H36A 0.9606
C36 H36B 0.9606
C36 H36C 0.9606
N3 Cu2 2.013(9)
N5 Cu2 1.992(7)
N9 O9 1.189(17)
N9 O8 1.237(17)
N9 O7 1.256(17)
O7 O9 1.78(2)
N9' O9' 1.108(9)
N9' O7' 1.187(10)
N9' O8' 1.209(10)
C1 O1 1.272(6)
C1 N1 1.302(6)
C1 C2 1.515(8)
C2 O3 1.251(6)
C2 O6 1.265(6)
C3 O2 1.264(6)
C3 N2 1.281(7)
C3 C4 1.558(8)
C4 O5 1.219(7)
C4 O4 1.247(7)
C5 N1 1.407(7)
C5 C9 1.412(7)
C5 C6 1.428(7)
C5 Fe1 2.017(5)
C6 C7 1.415(8)
C6 Fe1 2.033(5)
C6 H6 0.9300
C7 C8 1.422(8)
C7 Fe1 2.022(6)
C7 H7 0.9300
C8 C9 1.423(8)
C8 Fe1 2.024(6)
C8 H8 0.9300
C9 Fe1 2.030(5)
C9 H9 0.9300
C10 C14 1.398(9)
C10 C11 1.410(8)
C10 N2 1.436(6)
C10 Fe1 2.014(5)
C11 C12 1.363(10)
C11 Fe1 2.016(6)
C11 H11 0.9300
C12 C13 1.407(18)
C12 Fe1 2.034(8)
C12 H12 0.9300
C13 C14 1.426(15)
C13 Fe1 2.014(7)
C13 H13 0.9300
C14 Fe1 2.012(6)
C14 H14 0.9300
C24 N6 1.467(9)
C24 H24A 0.9600
C24 H24B 0.9600
C24 H24C 0.9600
C26 N6 1.486(10)
C26 C27 1.517(10)
C26 H26A 0.9700
C26 H26B 0.9700
C27 N7 1.448(8)
C27 H27A 0.9700
C27 H27B 0.9700
C28 N7 1.470(8)
C28 H28A 0.9600
C28 H28B 0.9600
C28 H28C 0.9600
C29 N7 1.484(8)
C29 C30 1.490(9)
C29 H29A 0.9700
C29 H29B 0.9700
C30 N8 1.498(7)
C30 H30A 0.9700
C30 H30B 0.9700
C31 N8 1.489(9)
C31 H31A 0.9600
C31 H31B 0.9600
C31 H31C 0.9600
C32 N8 1.494(8)
C32 H32A 0.9600
C32 H32B 0.9600
C32 H32C 0.9600
N1 Cu1 1.978(4)
N2 Cu1 1.974(4)
N6 Cu3 2.052(6)
N7 Cu3 2.013(5)
N8 Cu3 2.050(6)
O1 Cu2 1.947(4)
O6 Cu2 2.186(4)
O3 Cu1 1.965(3)
O2 Cu3 1.958(4)
O5 Cu3 2.186(4)
O4 Cu1 1.969(4)
N11 O11 1.142(16)
N11 O12 1.206(18)
N11 O10 1.224(18)
N11' O11' 1.160(18)
N11' O12' 1.201(18)
N11' O10' 1.248(18)

loop_
_geom_torsion_atom_site_label_1
_geom_torsion_atom_site_label_2
_geom_torsion_atom_site_label_3
_geom_torsion_atom_site_label_4
_geom_torsion
N3 C17 C18 N4 24(7)
N4 C20 C21 N5 5(6)
N4 C20 C21 C22 -44(7)
C17 C18 N4 C20 -138(5)
C17 C18 N4 C19 104(5)
C17 C18 N4 Cu2 -16(5)
C21 C20 N4 C18 126(5)
C21 C20 N4 C19 -110(4)
C21 C20 N4 Cu2 23(5)
N3 C17' C18' N4' 45(2)
N4' C20' C21' N5 -52.8(14)
C17' C18' N4' C20' -156.3(17)
C17' C18' N4' C19' 75.9(19)
C17' C18' N4' Cu2 -46(2)
C21' C20' N4' C18' 152.0(12)
C21' C20' N4' C19' -78.7(13)
C21' C20' N4' Cu2 37.9(12)
C20 C21 C22 N5 69(4)
C18' C17' N3 C15 -151.2(16)
C18' C17' N3 C16 97.1(18)
C18' C17' N3 C17 -28(4)
C18' C17' N3 Cu2 -25(2)
C18 C17 N3 C15 -130(4)
C18 C17 N3 C17' 164(9)
C18 C17 N3 C16 97(4)
C18 C17 N3 Cu2 -14(5)
C21 C22 N5 C23 113.2(19)
C21 C22 N5 C21' -7(2)
C21 C22 N5 Cu2 -119.1(19)
C20 C21 N5 C23 112(4)
C22 C21 N5 C23 -110.2(14)
C20 C21 N5 C22 -137(4)
C20 C21 N5 C21' 31(3)
C22 C21 N5 C21' 168(3)
C20 C21 N5 Cu2 -33(5)
C22 C21 N5 Cu2 104.3(13)
C20' C21' N5 C23 156.0(9)
C20' C21' N5 C22 -79.4(10)
C20' C21' N5 C21 -92(4)
C20' C21' N5 Cu2 36.6(9)
O8 N9 O7 O9 161(5)
O8 N9 O9 O7 -171(2)
O1 C1 C2 O3 171.7(5)
N1 C1 C2 O3 -6.2(7)
O1 C1 C2 O6 -4.7(8)
N1 C1 C2 O6 177.4(5)
O2 C3 C4 O5 7.9(11)
N2 C3 C4 O5 -174.1(7)
O2 C3 C4 O4 -170.4(7)
N2 C3 C4 O4 7.6(10)
N1 C5 C6 C7 177.7(5)
C9 C5 C6 C7 -1.7(6)
Fe1 C5 C6 C7 58.2(4)
N1 C5 C6 Fe1 119.6(5)
C9 C5 C6 Fe1 -59.9(3)
C5 C6 C7 C8 1.4(6)
Fe1 C6 C7 C8 59.4(4)
C5 C6 C7 Fe1 -57.9(4)
C6 C7 C8 C9 -0.6(6)
Fe1 C7 C8 C9 59.1(4)
C6 C7 C8 Fe1 -59.7(4)
N1 C5 C9 C8 -178.1(4)
C6 C5 C9 C8 1.4(6)
Fe1 C5 C9 C8 -58.5(4)
N1 C5 C9 Fe1 -119.6(5)
C6 C5 C9 Fe1 59.9(4)
C7 C8 C9 C5 -0.5(6)
Fe1 C8 C9 C5 58.4(3)
C7 C8 C9 Fe1 -58.9(4)
C14 C10 C11 C12 -1.0(7)
N2 C10 C11 C12 -178.7(5)
Fe1 C10 C11 C12 -60.2(5)
C14 C10 C11 Fe1 59.2(4)
N2 C10 C11 Fe1 -118.6(5)
C10 C11 C12 C13 0.9(9)
Fe1 C11 C12 C13 -58.3(6)
C10 C11 C12 Fe1 59.2(5)
C11 C12 C13 C14 -0.5(10)
Fe1 C12 C13 C14 -59.2(6)
C11 C12 C13 Fe1 58.7(6)
C11 C10 C14 C13 0.7(7)
N2 C10 C14 C13 178.3(5)
Fe1 C10 C14 C13 59.8(5)
C11 C10 C14 Fe1 -59.2(4)
N2 C10 C14 Fe1 118.5(5)
C12 C13 C14 C10 -0.1(9)
Fe1 C13 C14 C10 -60.1(5)
C12 C13 C14 Fe1 60.0(6)
N6 C26 C27 N7 -52.2(7)
N7 C29 C30 N8 54.2(7)
O1 C1 N1 C5 1.2(8)
C2 C1 N1 C5 179.0(4)
O1 C1 N1 Cu1 174.7(5)
C2 C1 N1 Cu1 -7.5(6)
C9 C5 N1 C1 -119.2(6)
C6 C5 N1 C1 61.4(7)
Fe1 C5 N1 C1 151.4(4)
C9 C5 N1 Cu1 68.7(7)
C6 C5 N1 Cu1 -110.7(5)
Fe1 C5 N1 Cu1 -20.7(6)
O2 C3 N2 C10 -5.0(10)
C4 C3 N2 C10 177.2(5)
O2 C3 N2 Cu1 173.6(6)
C4 C3 N2 Cu1 -4.2(7)
C14 C10 N2 C3 77.3(7)
C11 C10 N2 C3 -105.5(6)
Fe1 C10 N2 C3 166.9(5)
C14 C10 N2 Cu1 -101.1(6)
C11 C10 N2 Cu1 76.2(7)
Fe1 C10 N2 Cu1 -11.5(7)
C27 C26 N6 C24 156.2(6)
C27 C26 N6 C25 -83.3(7)
C27 C26 N6 Cu3 31.9(6)
C26 C27 N7 C28 -76.2(6)
C26 C27 N7 C29 158.0(5)
C26 C27 N7 Cu3 43.8(6)
C30 C29 N7 C27 -158.4(5)
C30 C29 N7 C28 75.3(6)
C30 C29 N7 Cu3 -43.7(6)
C29 C30 N8 C31 80.8(7)
C29 C30 N8 C32 -161.3(6)
C29 C30 N8 Cu3 -35.3(6)
N1 C1 O1 Cu2 -176.4(4)
C2 C1 O1 Cu2 5.9(6)
O3 C2 O6 Cu2 -175.0(5)
C1 C2 O6 Cu2 1.0(6)
O6 C2 O3 Cu1 -167.6(5)
C1 C2 O3 Cu1 16.4(6)
N2 C3 O2 Cu3 176.4(5)
C4 C3 O2 Cu3 -5.9(8)
O4 C4 O5 Cu3 173.0(8)
C3 C4 O5 Cu3 -5.0(8)
O5 C4 O4 Cu1 175.2(7)
C3 C4 O4 Cu1 -6.7(9)
C13 C14 Fe1 C10 -117.7(9)
C10 C14 Fe1 C13 117.7(9)
C10 C14 Fe1 C11 37.8(4)
C13 C14 Fe1 C11 -79.9(7)
C10 C14 Fe1 C5 -67.6(5)
C13 C14 Fe1 C5 174.7(7)
C10 C14 Fe1 C7 173.1(5)
C13 C14 Fe1 C7 55.4(10)
C10 C14 Fe1 C8 -151.8(3)
C13 C14 Fe1 C8 90.4(8)
C10 C14 Fe1 C9 -108.6(4)
C13 C14 Fe1 C9 133.6(7)
C10 C14 Fe1 C12 80.1(5)
C13 C14 Fe1 C12 -37.6(6)
C10 C14 Fe1 C6 -35.1(13)
C13 C14 Fe1 C6 -152.8(11)
C11 C10 Fe1 C14 119.4(6)
N2 C10 Fe1 C14 -122.1(7)
C14 C10 Fe1 C13 -39.1(7)
C11 C10 Fe1 C13 80.3(7)
N2 C10 Fe1 C13 -161.1(8)
C14 C10 Fe1 C11 -119.4(6)
N2 C10 Fe1 C11 118.6(6)
C14 C10 Fe1 C5 129.7(5)
C11 C10 Fe1 C5 -110.9(4)
N2 C10 Fe1 C5 7.7(5)
C14 C10 Fe1 C7 -167.6(9)
C11 C10 Fe1 C7 -48.2(9)
N2 C10 Fe1 C7 70.4(10)
C14 C10 Fe1 C8 56.7(6)
C11 C10 Fe1 C8 176.1(4)
N2 C10 Fe1 C8 -65.4(7)
C14 C10 Fe1 C9 87.6(5)
C11 C10 Fe1 C9 -153.0(4)
N2 C10 Fe1 C9 -34.4(5)
C14 C10 Fe1 C12 -83.0(6)
C11 C10 Fe1 C12 36.3(6)
N2 C10 Fe1 C12 154.9(7)
C14 C10 Fe1 C6 169.1(5)
C11 C10 Fe1 C6 -71.5(4)
N2 C10 Fe1 C6 47.0(6)
C12 C13 Fe1 C14 -119.0(7)
C12 C13 Fe1 C10 -80.7(5)
C14 C13 Fe1 C10 38.3(5)
C12 C13 Fe1 C11 -36.4(5)
C14 C13 Fe1 C11 82.6(5)
C12 C13 Fe1 C5 -138.7(17)
C14 C13 Fe1 C5 -20(2)
C12 C13 Fe1 C7 86.2(5)
C14 C13 Fe1 C7 -154.8(4)
C12 C13 Fe1 C8 131.2(5)
C14 C13 Fe1 C8 -109.8(5)
C12 C13 Fe1 C9 174.1(4)
C14 C13 Fe1 C9 -66.9(6)
C14 C13 Fe1 C12 119.0(7)
C12 C13 Fe1 C6 46.2(9)
C14 C13 Fe1 C6 165.3(5)
C12 C11 Fe1 C14 82.4(8)
C10 C11 Fe1 C14 -37.5(4)
C12 C11 Fe1 C10 120.0(8)
C12 C11 Fe1 C13 37.6(7)
C10 C11 Fe1 C13 -82.4(6)
C12 C11 Fe1 C5 -156.2(7)
C10 C11 Fe1 C5 83.8(4)
C12 C11 Fe1 C7 -73.8(8)
C10 C11 Fe1 C7 166.2(3)
C12 C11 Fe1 C8 -50.2(16)
C10 C11 Fe1 C8 -170.2(11)
C12 C11 Fe1 C9 171.2(7)
C10 C11 Fe1 C9 51.3(6)
C10 C11 Fe1 C12 -120.0(8)
C12 C11 Fe1 C6 -112.9(7)
C10 C11 Fe1 C6 127.1(3)
N1 C5 Fe1 C14 46.3(5)
C9 C5 Fe1 C14 -73.5(4)
C6 C5 Fe1 C14 167.5(4)
N1 C5 Fe1 C10 7.9(5)
C9 C5 Fe1 C10 -112.0(3)
C6 C5 Fe1 C10 129.1(3)
N1 C5 Fe1 C13 62.4(18)
C9 C5 Fe1 C13 -57.5(17)
C6 C5 Fe1 C13 -176.4(16)
N1 C5 Fe1 C11 -34.4(5)
C9 C5 Fe1 C11 -154.3(3)
C6 C5 Fe1 C11 86.8(4)
N1 C5 Fe1 C7 -158.4(5)
C9 C5 Fe1 C7 81.8(3)
C6 C5 Fe1 C7 -37.2(3)
N1 C5 Fe1 C8 157.5(5)
C9 C5 Fe1 C8 37.6(3)
C6 C5 Fe1 C8 -81.3(3)
N1 C5 Fe1 C9 119.9(5)
C6 C5 Fe1 C9 -119.0(4)
N1 C5 Fe1 C12 -63.3(7)
C9 C5 Fe1 C12 176.8(6)
C6 C5 Fe1 C12 57.9(7)
N1 C5 Fe1 C6 -121.2(6)
C9 C5 Fe1 C6 119.0(4)
C6 C7 Fe1 C14 168.9(7)
C8 C7 Fe1 C14 49.8(8)
C6 C7 Fe1 C10 -29.3(10)
C8 C7 Fe1 C10 -148.4(8)
C6 C7 Fe1 C13 -152.0(7)
C8 C7 Fe1 C13 88.9(7)
C6 C7 Fe1 C11 -67.9(4)
C8 C7 Fe1 C11 173.0(3)
C6 C7 Fe1 C5 37.6(3)
C8 C7 Fe1 C5 -81.5(3)
C6 C7 Fe1 C8 119.1(5)
C6 C7 Fe1 C9 81.4(3)
C8 C7 Fe1 C9 -37.7(3)
C6 C7 Fe1 C12 -108.3(5)
C8 C7 Fe1 C12 132.6(5)
C8 C7 Fe1 C6 -119.1(5)
C7 C8 Fe1 C14 -157.0(4)
C9 C8 Fe1 C14 83.5(4)
C7 C8 Fe1 C10 164.6(4)
C9 C8 Fe1 C10 45.1(5)
C7 C8 Fe1 C13 -111.6(6)
C9 C8 Fe1 C13 128.9(6)
C7 C8 Fe1 C11 -28.4(14)
C9 C8 Fe1 C11 -147.9(12)
C7 C8 Fe1 C5 82.1(3)
C9 C8 Fe1 C5 -37.4(3)
C9 C8 Fe1 C7 -119.5(4)
C7 C8 Fe1 C9 119.5(4)
C7 C8 Fe1 C12 -69.8(7)
C9 C8 Fe1 C12 170.7(7)
C7 C8 Fe1 C6 37.8(3)
C9 C8 Fe1 C6 -81.7(3)
C5 C9 Fe1 C14 125.9(3)
C8 C9 Fe1 C14 -114.2(4)
C5 C9 Fe1 C10 82.9(3)
C8 C9 Fe1 C10 -157.2(3)
C5 C9 Fe1 C13 165.6(4)
C8 C9 Fe1 C13 -74.6(5)
C5 C9 Fe1 C11 48.5(6)
C8 C9 Fe1 C11 168.4(5)
C8 C9 Fe1 C5 119.8(4)
C5 C9 Fe1 C7 -82.1(3)
C8 C9 Fe1 C7 37.8(3)
C5 C9 Fe1 C8 -119.8(4)
C5 C9 Fe1 C12 -169(2)
C8 C9 Fe1 C12 -49(2)
C5 C9 Fe1 C6 -38.2(3)
C8 C9 Fe1 C6 81.6(3)
C11 C12 Fe1 C14 -81.7(6)
C13 C12 Fe1 C14 38.4(5)
C11 C12 Fe1 C10 -37.8(5)
C13 C12 Fe1 C10 82.2(6)
C11 C12 Fe1 C13 -120.0(9)
C13 C12 Fe1 C11 120.0(9)
C11 C12 Fe1 C5 44.0(10)
C13 C12 Fe1 C5 164.0(5)
C11 C12 Fe1 C7 126.8(5)
C13 C12 Fe1 C7 -113.2(6)
C11 C12 Fe1 C8 167.9(4)
C13 C12 Fe1 C8 -72.1(8)
C11 C12 Fe1 C9 -149.4(18)
C13 C12 Fe1 C9 -29(2)
C11 C12 Fe1 C6 82.7(6)
C13 C12 Fe1 C6 -157.3(5)
C7 C6 Fe1 C14 -161.1(10)
C5 C6 Fe1 C14 -41.0(12)
C7 C6 Fe1 C10 171.3(3)
C5 C6 Fe1 C10 -68.6(4)
C7 C6 Fe1 C13 58.2(9)
C5 C6 Fe1 C13 178.3(8)
C7 C6 Fe1 C11 130.9(3)
C5 C6 Fe1 C11 -108.9(3)
C7 C6 Fe1 C5 -120.1(5)
C5 C6 Fe1 C7 120.1(5)
C7 C6 Fe1 C8 -38.1(3)
C5 C6 Fe1 C8 82.0(3)
C7 C6 Fe1 C9 -82.3(3)
C5 C6 Fe1 C9 37.8(3)
C7 C6 Fe1 C12 90.1(4)
C5 C6 Fe1 C12 -149.8(4)
C2 O3 Cu1 O4 167.2(4)
C2 O3 Cu1 N2 103.5(8)
C2 O3 Cu1 N1 -16.1(4)
C4 O4 Cu1 O3 -165.5(6)
C4 O4 Cu1 N2 3.7(6)
C4 O4 Cu1 N1 160.1(19)
C3 N2 Cu1 O3 65.2(10)
C10 N2 Cu1 O3 -116.4(8)
C3 N2 Cu1 O4 0.7(5)
C10 N2 Cu1 O4 179.1(5)
C3 N2 Cu1 N1 -176.9(4)
C10 N2 Cu1 N1 1.5(5)
C1 N1 Cu1 O3 12.6(4)
C5 N1 Cu1 O3 -174.8(5)
C1 N1 Cu1 O4 47(2)
C5 N1 Cu1 O4 -140(2)
C1 N1 Cu1 N2 -156.8(4)
C5 N1 Cu1 N2 15.9(5)
C1 O1 Cu2 N5 -103.3(4)
C1 O1 Cu2 N3 110.2(5)
C1 O1 Cu2 N4 -85(2)
C1 O1 Cu2 N4' 136.5(16)
C1 O1 Cu2 O6 -3.9(4)
C23 N5 Cu2 O1 64.2(7)
C22 N5 Cu2 O1 -63.4(5)
C21 N5 Cu2 O1 -150(3)
C21' N5 Cu2 O1 178.1(5)
C23 N5 Cu2 N3 160.7(7)
C22 N5 Cu2 N3 33.1(9)
C21 N5 Cu2 N3 -53(3)
C21' N5 Cu2 N3 -85.4(8)
C23 N5 Cu2 N4 -110.8(9)
C22 N5 Cu2 N4 121.6(8)
C21 N5 Cu2 N4 35(3)
C21' N5 Cu2 N4 3.1(7)
C23 N5 Cu2 N4' -126.0(7)
C22 N5 Cu2 N4' 106.4(6)
C21 N5 Cu2 N4' 20(3)
C21' N5 Cu2 N4' -12.1(6)
C23 N5 Cu2 O6 -17.8(7)
C22 N5 Cu2 O6 -145.4(5)
C21 N5 Cu2 O6 128(3)
C21' N5 Cu2 O6 96.1(5)
C15 N3 Cu2 O1 -59.5(8)
C17' N3 Cu2 O1 178.4(15)
C16 N3 Cu2 O1 54.8(7)
C17 N3 Cu2 O1 179.6(18)
C15 N3 Cu2 N5 -157.5(7)
C17' N3 Cu2 N5 80.5(16)
C16 N3 Cu2 N5 -43.1(10)
C17 N3 Cu2 N5 81.7(19)
C15 N3 Cu2 N4 124.7(9)
C17' N3 Cu2 N4 2.6(16)
C16 N3 Cu2 N4 -120.9(9)
C17 N3 Cu2 N4 3.8(19)
C15 N3 Cu2 N4' 125.8(8)
C17' N3 Cu2 N4' 3.7(15)
C16 N3 Cu2 N4' -119.9(8)
C17 N3 Cu2 N4' 4.9(19)
C15 N3 Cu2 O6 20.9(8)
C17' N3 Cu2 O6 -101.2(14)
C16 N3 Cu2 O6 135.3(7)
C17 N3 Cu2 O6 -99.9(18)
C18 N4 Cu2 O1 -158(3)
C20 N4 Cu2 O1 -50(3)
C19 N4 Cu2 O1 80(3)
C18 N4 Cu2 N5 -139(2)
C20 N4 Cu2 N5 -31(2)
C19 N4 Cu2 N5 99(2)
C18 N4 Cu2 N3 6(2)
C20 N4 Cu2 N3 114(2)
C19 N4 Cu2 N3 -116(2)
C18 N4 Cu2 N4' 3(3)
C20 N4 Cu2 N4' 111(3)
C19 N4 Cu2 N4' -119(3)
C18 N4 Cu2 O6 122(2)
C20 N4 Cu2 O6 -130(2)
C19 N4 Cu2 O6 0(2)
C18' N4' Cu2 O1 -5(2)
C20' N4' Cu2 O1 107.6(17)
C19' N4' Cu2 O1 -132.0(15)
C18' N4' Cu2 N5 -125.8(11)
C20' N4' Cu2 N5 -12.8(8)
C19' N4' Cu2 N5 107.6(8)
C18' N4' Cu2 N3 21.4(11)
C20' N4' Cu2 N3 134.5(9)
C19' N4' Cu2 N3 -105.1(9)
C18' N4' Cu2 N4 -161(2)
C20' N4' Cu2 N4 -47.9(15)
C19' N4' Cu2 N4 72.5(16)
C18' N4' Cu2 O6 133.2(10)
C20' N4' Cu2 O6 -113.7(8)
C19' N4' Cu2 O6 6.7(9)
C2 O6 Cu2 O1 1.4(4)
C2 O6 Cu2 N5 94.5(4)
C2 O6 Cu2 N3 -84.6(5)
C2 O6 Cu2 N4 166.0(7)
C2 O6 Cu2 N4' -170.8(5)
C3 O2 Cu3 N7 -179(66)
C3 O2 Cu3 N8 101.1(5)
C3 O2 Cu3 N6 -101.6(5)
C3 O2 Cu3 O5 2.5(5)
C27 N7 Cu3 O2 57(2)
C28 N7 Cu3 O2 178(27)
C29 N7 Cu3 O2 -62(2)
C27 N7 Cu3 N8 137.6(4)
C28 N7 Cu3 N8 -101.3(5)
C29 N7 Cu3 N8 18.3(4)
C27 N7 Cu3 N6 -20.3(4)
C28 N7 Cu3 N6 100.8(5)
C29 N7 Cu3 N6 -139.6(4)
C27 N7 Cu3 O5 -124.1(4)
C28 N7 Cu3 O5 -3.0(5)
C29 N7 Cu3 O5 116.6(4)
C31 N8 Cu3 O2 64.5(4)
C32 N8 Cu3 O2 -55.7(4)
C30 N8 Cu3 O2 -177.3(4)
C31 N8 Cu3 N7 -109.1(4)
C32 N8 Cu3 N7 130.7(4)
C30 N8 Cu3 N7 9.2(4)
C31 N8 Cu3 N6 -35.5(7)
C32 N8 Cu3 N6 -155.7(6)
C30 N8 Cu3 N6 82.7(7)
C31 N8 Cu3 O5 145.9(4)
C32 N8 Cu3 O5 25.8(4)
C30 N8 Cu3 O5 -95.8(4)
C24 N6 Cu3 O2 55.8(5)
C26 N6 Cu3 O2 179.6(4)
C25 N6 Cu3 O2 -63.5(5)
C24 N6 Cu3 N7 -130.6(5)
C26 N6 Cu3 N7 -6.8(4)
C25 N6 Cu3 N7 110.1(5)
C24 N6 Cu3 N8 155.8(6)
C26 N6 Cu3 N8 -80.4(7)
C25 N6 Cu3 N8 36.5(9)
C24 N6 Cu3 O5 -25.7(6)
C26 N6 Cu3 O5 98.1(4)
C25 N6 Cu3 O5 -145.0(5)
C4 O5 Cu3 O2 1.8(5)
C4 O5 Cu3 N7 -178.1(5)
C4 O5 Cu3 N8 -88.9(6)
C4 O5 Cu3 N6 91.7(6)
